data_9000476
loop_
_publ_author_name
'Sueno, S.'
'Cameron, M.'
'Prewitt, C. T.'

_publ_section_title
;
 Orthoferrosilite: High-temperature crystal chemistry
 T = 24 deg C
;
_journal_name_full 'American Mineralogist'
_journal_page_first 38
_journal_page_last 53
_journal_volume 61
_journal_year 1976
_chemical_formula_sum 'Fe O3 Si'
_chemical_name_mineral Ferrosilite
_space_group_IT_number 61
_symmetry_space_group_name_Hall '-P 2ac 2ab'
_symmetry_space_group_name_H-M 'P b c a'
_cell_angle_alpha 90
_cell_angle_beta 90
_cell_angle_gamma 90
_cell_length_a 18.418
_cell_length_b 9.078
_cell_length_c 5.2366
_cell_formula_units_Z 16
_cell_volume 875.552
_database_code_amcsd 0000487
_diffrn_ambient_temperature 297.15
_exptl_crystal_density_diffrn 4.003
_cod_original_formula_sum 'Fe Si O3'
_cod_database_code 9000476

loop_
_space_group_symop_operation_xyz
x,y,z
x,1/2-y,1/2+z
-x,1/2+y,1/2-z
1/2-x,1/2+y,z
1/2+x,1/2-y,-z
1/2+x,y,1/2-z
1/2-x,-y,1/2+z
-x,-y,-z

loop_
_atom_site_aniso_label
_atom_site_aniso_U_11
_atom_site_aniso_U_22
_atom_site_aniso_U_33
_atom_site_aniso_U_12
_atom_site_aniso_U_13
_atom_site_aniso_U_23
Fe1 0.00464 0.00764 0.00518 -0.00008 -0.00068 0.00041
Fe2 0.00705 0.01010 0.00628 -0.00110 -0.00210 0.00051
Si1 0.00378 0.00902 0.00485 0.00000 -0.00024 -0.00005
Si2 0.00361 0.00643 0.00592 0.00085 -0.00064 -0.00031
O1 0.00378 0.00881 0.00996 -0.00093 -0.00132 0.00154
O2 0.01100 0.00902 0.00603 -0.00254 -0.00210 0.00255
O3 0.00601 0.01303 0.00749 0.00144 -0.00147 -0.00347
O4 0.00516 0.01278 0.00906 -0.00296 -0.00308 0.00053
O5 0.00911 0.00948 0.00752 0.00246 0.00049 0.00087
O6 0.00722 0.01081 0.00461 0.00042 0.00029 -0.00118

loop_
_atom_site_label
_atom_site_fract_x
_atom_site_fract_y
_atom_site_fract_z
Fe1 0.37573 0.65415 0.87460
Fe2 0.37766 0.48567 0.36670
Si1 0.27229 0.33870 0.04930
Si2 0.47310 0.33448 0.78910
O1 0.18480 0.33960 0.03870
O2 0.31180 0.49640 0.05820
O3 0.30250 0.23630 0.81630
O4 0.56100 0.33650 0.78680
O5 0.43320 0.48060 0.69320
O6 0.44760 0.20280 0.58650

loop_
_cod_related_entry_id
_cod_related_entry_database
_cod_related_entry_code
1 AMCSD 0000487
